data_9016514
loop_
_publ_author_name
'Rastsvetaeva, R. K.'
'Andrianov, V. I.'

_publ_section_title
;
 Refined crystal structure of vinogradovite
;
_journal_name_full 'Soviet Physics Crystallography'
_journal_page_first 403
_journal_page_last 406
_journal_volume 29
_journal_year 1984
_chemical_compound_source 'Kola peninsula, Russia'
_chemical_formula_sum 'H1.68 Na O7.34 Si2 Ti'
_chemical_name_mineral Vinogradovite
_space_group_IT_number 15
_symmetry_space_group_name_Hall '-A 2ya'
_symmetry_space_group_name_H-M 'A 1 2/a 1'
_cell_angle_alpha 90
_cell_angle_beta 104.43
_cell_angle_gamma 90
_cell_formula_units_Z 8
_cell_length_a 5.219
_cell_length_b 8.691
_cell_length_c 25.01
_cell_volume 1098.624
_database_code_amcsd 0019786
_exptl_crystal_density_diffrn 2.977
_cod_original_formula_sum 'Na Ti Si2 O7.34 H1.68'
_cod_database_code 9016514

loop_
_space_group_symop_operation_xyz
x,y,z
x,1/2+y,1/2+z
1/2+x,-y,z
1/2+x,1/2-y,1/2+z
1/2-x,y,-z
1/2-x,1/2+y,1/2-z
-x,-y,-z
-x,1/2-y,1/2-z

loop_
_atom_site_label
_atom_site_fract_x
_atom_site_fract_y
_atom_site_fract_z
_atom_site_occupancy
_atom_site_U_iso_or_equiv
_atom_site_type_symbol
_atom_site_attached_hydrogens
Na 0.00370 0.19120 0.15000 1.00000 0.02381 Na 0
Ti 0.48760 0.09540 0.34910 1.00000 0.01013 Ti 0
Si1 0.30950 0.40880 0.26710 1.00000 0.00963 Si 0
Si2 0.35450 0.10180 0.06490 1.00000 0.01469 Si 0
O1 0.25000 0.15660 0.00000 1.00000 0.02406 O 0
O2 0.33550 0.45980 0.42090 1.00000 0.02292 O 0
O3 0.39900 0.01070 0.20810 1.00000 0.01343 O 0
O4 0.22520 0.06700 0.38400 1.00000 0.01684 O 0
O5 0.30510 0.23990 0.29250 1.00000 0.01773 O 0
O6 0.23400 0.41860 0.20070 1.00000 0.01330 O 0
O7 0.32940 0.25050 0.10480 1.00000 0.01824 O 0
Wat1 0.25000 0.11600 0.50000 0.90000 0.09841 O 2
Wat2 -0.02200 0.41600 0.02500 0.39000 0.06320 O 2

loop_
_cod_changelog_entry_id
_cod_changelog_entry_author
_cod_changelog_entry_date
_cod_changelog_entry_text
1
;cod-tools version 3.8.0
Id: cif_guess_AMCSD_atom_types 9574 2023-05-10 09:00:05Z saulius
;
2023-05-10T18:57:07+03:00
;Derived atom types and hydrogen counts
from atom names that follow the AMCSD naming convention
(Wat == water, O-H == hydroxyl).
;

loop_
_cod_related_entry_id
_cod_related_entry_database
_cod_related_entry_code
1 AMCSD 0019786
